data_1513520
loop_
_publ_author_name
'Wu, Kui'
'Fan, Zhoulong'
'Xue, Yu'
'Yao, Qizheng'
'Zhang, Ao'

_publ_section_title
;
 Rh(III)-catalyzed intermolecular C-H amination of
 1-aryl-1H-pyrazol-5(4H)-ones with alkylamines.
;
_journal_issue 1
_journal_name_full 'Organic letters'
_journal_page_first 42
_journal_page_last 45
_journal_paper_doi 10.1021/ol402965d
_journal_volume 16
_journal_year 2014
_chemical_formula_sum 'C15 H19 N3 O2'
_chemical_formula_weight 273.33
_chemical_name_systematic
; 
 ? 
;
_space_group_IT_number 1
_symmetry_space_group_name_Hall 'P 1'
_symmetry_space_group_name_H-M 'P 1'
_atom_sites_solution_hydrogens geom
_atom_sites_solution_primary direct
_atom_sites_solution_secondary difmap
_audit_creation_method SHELXL-97
_cell_angle_alpha 74.678(12)
_cell_angle_beta 79.658(10)
_cell_angle_gamma 83.356(11)
_cell_formula_units_Z 2
_cell_length_a 8.665(5)
_cell_length_b 8.848(5)
_cell_length_c 10.375(6)
_cell_measurement_temperature 296(2)
_cell_volume 752.7(7)
_computing_structure_refinement 'SHELXL-97 (Sheldrick, 2008)'
_computing_structure_solution 'SHELXS-97 (Sheldrick, 2008)'
_diffrn_ambient_temperature 296(2)
_diffrn_measured_fraction_theta_full 0.945
_diffrn_measured_fraction_theta_max 0.945
_diffrn_radiation_monochromator graphite
_diffrn_radiation_source 'fine-focus sealed tube'
_diffrn_radiation_type MoK\a
_diffrn_radiation_wavelength 0.71073
_diffrn_reflns_av_R_equivalents 0.0388
_diffrn_reflns_av_sigmaI/netI 0.0957
_diffrn_reflns_limit_h_max 10
_diffrn_reflns_limit_h_min -10
_diffrn_reflns_limit_k_max 10
_diffrn_reflns_limit_k_min -10
_diffrn_reflns_limit_l_max 12
_diffrn_reflns_limit_l_min -11
_diffrn_reflns_number 4512
_diffrn_reflns_theta_full 25.00
_diffrn_reflns_theta_max 25.00
_diffrn_reflns_theta_min 2.06
_exptl_absorpt_coefficient_mu 0.082
_exptl_crystal_density_diffrn 1.206
_exptl_crystal_density_method 'not measured'
_exptl_crystal_F_000 299
_refine_diff_density_max 0.589
_refine_diff_density_min -0.302
_refine_diff_density_rms 0.094
_refine_ls_abs_structure_details 'Flack H D (1983), Acta Cryst. A39, 876-881'
_refine_ls_abs_structure_Flack -1(4)
_refine_ls_extinction_coef 0.068(18)
_refine_ls_extinction_expression Fc^*^=kFc[1+0.001xFc^2^\l^3^/sin(2\q)]^-1/4^
_refine_ls_extinction_method SHELXL
_refine_ls_goodness_of_fit_ref 1.115
_refine_ls_hydrogen_treatment mixed
_refine_ls_matrix_type full
_refine_ls_number_parameters 364
_refine_ls_number_reflns 4011
_refine_ls_number_restraints 3
_refine_ls_restrained_S_all 1.115
_refine_ls_R_factor_all 0.1369
_refine_ls_R_factor_gt 0.1075
_refine_ls_shift/su_max 0.005
_refine_ls_shift/su_mean 0.000
_refine_ls_structure_factor_coef Fsqd
_refine_ls_weighting_details 'calc w=1/[\s^2^(Fo^2^)+(0.2000P)^2^+0.0000P] where P=(Fo^2^+2Fc^2^)/3'
_refine_ls_weighting_scheme calc
_refine_ls_wR_factor_gt 0.2938
_refine_ls_wR_factor_ref 0.3161
_reflns_number_gt 2715
_reflns_number_total 4011
_reflns_threshold_expression >2sigma(I)
_cod_data_source_file ol402965d_si_002.cif
_cod_data_source_block 2013314_0m
_cod_original_cell_volume 752.8(7)
_cod_original_sg_symbol_H-M P1
_cod_database_code 1513520

loop_
_symmetry_equiv_pos_as_xyz
'x, y, z'

loop_
_atom_site_label
_atom_site_type_symbol
_atom_site_fract_x
_atom_site_fract_y
_atom_site_fract_z
_atom_site_U_iso_or_equiv
_atom_site_adp_type
_atom_site_occupancy
_atom_site_symmetry_multiplicity
_atom_site_calc_flag
_atom_site_refinement_flags
O1' O 0.2424(6) 0.1840(7) 0.9411(5) 0.0505(14) Uani 1 1 d .
N3 N 0.1153(8) 0.4965(9) 0.0997(8) 0.0572(18) Uani 1 1 d .
H101 H 0.1685 0.4471 0.1626 0.069 Uiso 1 1 calc R
N2 N 0.1696(7) 0.1417(8) 0.2059(6) 0.0470(16) Uani 1 1 d .
H2 H 0.1974 0.1513 0.1204 0.056 Uiso 1 1 calc R
O1 O -0.0870(6) 0.2180(7) 0.4832(5) 0.0545(15) Uani 1 1 d .
C4' C -0.2511(12) 0.0321(15) 0.8479(12) 0.081(3) Uani 1 1 d .
H1 H -0.3328 0.1133 0.8574 0.122 Uiso 1 1 calc R
H17 H -0.2689 -0.0577 0.9231 0.122 Uiso 1 1 calc R
H100 H -0.2518 0.0027 0.7653 0.122 Uiso 1 1 calc R
C3' C -0.0963(10) 0.0908(11) 0.8446(8) 0.054(2) Uani 1 1 d .
N2' N -0.0180(7) 0.1659(9) 0.7284(7) 0.0513(18) Uani 1 1 d .
H4 H -0.0465 0.1859 0.6500 0.062 Uiso 1 1 calc R
N1' N 0.1172(7) 0.2055(8) 0.7574(6) 0.0428(15) Uani 1 1 d .
C5' C 0.2293(8) 0.2923(10) 0.6563(7) 0.0447(19) Uani 1 1 d .
C6' C 0.1835(10) 0.4433(11) 0.5843(8) 0.051(2) Uani 1 1 d .
N3' N 0.0336(8) 0.5107(9) 0.6152(7) 0.0563(18) Uani 1 1 d .
H12 H -0.0230 0.4663 0.6896 0.068 Uiso 1 1 calc R
C11' C -0.0336(10) 0.6497(11) 0.5312(9) 0.053(2) Uani 1 1 d .
H11 H 0.0392 0.7326 0.5114 0.064 Uiso 1 1 calc R
C12' C -0.1885(13) 0.7044(13) 0.6062(12) 0.078(3) Uani 1 1 d .
H10 H -0.2596 0.6208 0.6325 0.093 Uiso 1 1 calc R
H6 H -0.1698 0.7285 0.6878 0.093 Uiso 1 1 calc R
C13' C -0.2619(15) 0.8458(13) 0.5198(17) 0.106(5) Uani 1 1 d .
H109 H -0.3624 0.8754 0.5685 0.127 Uiso 1 1 calc R
H107 H -0.1951 0.9322 0.5016 0.127 Uiso 1 1 calc R
O2' O -0.2855(10) 0.8212(10) 0.3952(11) 0.101(3) Uani 1 1 d .
C1' C 0.1204(9) 0.1563(9) 0.8916(8) 0.0438(19) Uani 1 1 d .
C2' C -0.0112(10) 0.0792(11) 0.9518(9) 0.057(2) Uani 1 1 d .
H2' H -0.0390 0.0301 1.0429 0.069 Uiso 1 1 calc R
C10' C 0.3789(10) 0.2277(12) 0.6334(9) 0.063(3) Uani 1 1 d .
H16 H 0.4073 0.1275 0.6831 0.076 Uiso 1 1 calc R
C9' C 0.4903(12) 0.3148(16) 0.5333(12) 0.087(4) Uani 1 1 d .
H15 H 0.5925 0.2716 0.5154 0.104 Uiso 1 1 calc R
C8' C 0.4472(13) 0.4628(16) 0.4626(12) 0.089(4) Uani 1 1 d .
H14 H 0.5216 0.5214 0.3988 0.107 Uiso 1 1 calc R
C7' C 0.2957(11) 0.5258(15) 0.4848(10) 0.083(4) Uani 1 1 d .
H13 H 0.2672 0.6246 0.4329 0.100 Uiso 1 1 calc R
C14' C -0.1436(14) 0.7746(15) 0.3206(11) 0.087(3) Uani 1 1 d .
H105 H -0.0735 0.8591 0.2958 0.104 Uiso 1 1 calc R
H103 H -0.1654 0.7558 0.2378 0.104 Uiso 1 1 calc R
C15' C -0.0628(12) 0.6274(13) 0.3998(10) 0.069(3) Uani 1 1 d .
H15A H -0.1281 0.5400 0.4171 0.082 Uiso 1 1 calc R
H15B H 0.0365 0.6024 0.3468 0.082 Uiso 1 1 calc R
O2 O 0.4616(9) 0.7598(9) -0.1696(8) 0.087(2) Uani 1 1 d .
C14 C 0.4037(15) 0.8021(14) -0.0480(16) 0.097(4) Uani 1 1 d .
H104 H 0.3352 0.8975 -0.0660 0.117 Uiso 1 1 calc R
H102 H 0.4908 0.8235 -0.0099 0.117 Uiso 1 1 calc R
C15 C 0.3153(12) 0.6763(15) 0.0513(11) 0.078(3) Uani 1 1 d .
H23 H 0.2720 0.7130 0.1315 0.094 Uiso 1 1 calc R
H22 H 0.3879 0.5859 0.0778 0.094 Uiso 1 1 calc R
C11 C 0.1844(10) 0.6256(10) -0.0001(9) 0.055(2) Uani 1 1 d .
H21 H 0.1042 0.7132 -0.0158 0.066 Uiso 1 1 calc R
C10 C -0.0311(8) 0.4448(10) 0.1028(8) 0.0452(19) Uani 1 1 d .
C5 C -0.0767(8) 0.3033(10) 0.1902(8) 0.0431(18) Uani 1 1 d .
N1 N 0.0346(6) 0.2074(7) 0.2679(6) 0.0379(14) Uani 1 1 d .
C3 C 0.2491(9) 0.0600(9) 0.3045(8) 0.0456(19) Uani 1 1 d .
C4 C 0.4003(11) -0.0227(12) 0.2708(10) 0.067(3) Uani 1 1 d .
H28A H 0.4307 0.0023 0.1743 0.101 Uiso 1 1 calc R
H28B H 0.3916 -0.1339 0.3043 0.101 Uiso 1 1 calc R
H28C H 0.4782 0.0090 0.3114 0.101 Uiso 1 1 calc R
C1 C 0.0312(9) 0.1677(9) 0.4046(8) 0.0449(19) Uani 1 1 d .
C2 C 0.1649(9) 0.0720(10) 0.4314(9) 0.051(2) Uani 1 1 d .
H20 H 0.1937 0.0249 0.5159 0.061 Uiso 1 1 calc R
C12 C 0.2503(13) 0.5887(13) -0.1299(11) 0.079(3) Uani 1 1 d .
H12A H 0.1658 0.5655 -0.1699 0.094 Uiso 1 1 calc R
H12B H 0.3221 0.4955 -0.1137 0.094 Uiso 1 1 calc R
C9 C -0.1355(10) 0.5253(12) 0.0160(10) 0.068(3) Uani 1 1 d .
H25 H -0.1062 0.6154 -0.0500 0.082 Uiso 1 1 calc R
C8 C -0.2799(11) 0.4728(15) 0.0271(12) 0.085(4) Uani 1 1 d .
H26 H -0.3485 0.5288 -0.0310 0.102 Uiso 1 1 calc R
C7 C -0.3262(11) 0.3417(14) 0.1204(12) 0.081(3) Uani 1 1 d .
H27 H -0.4271 0.3104 0.1290 0.097 Uiso 1 1 calc R
C6 C -0.2241(9) 0.2558(11) 0.2016(9) 0.055(2) Uani 1 1 d .
H28 H -0.2547 0.1643 0.2652 0.065 Uiso 1 1 calc R
C13 C 0.3389(17) 0.7246(19) -0.2308(14) 0.107(4) Uani 1 1 d .
H108 H 0.3834 0.6942 -0.3138 0.128 Uiso 1 1 calc R
H106 H 0.2668 0.8167 -0.2528 0.128 Uiso 1 1 calc R

loop_
_atom_site_aniso_label
_atom_site_aniso_U_11
_atom_site_aniso_U_22
_atom_site_aniso_U_33
_atom_site_aniso_U_23
_atom_site_aniso_U_13
_atom_site_aniso_U_12
O1' 0.053(3) 0.060(4) 0.036(3) -0.004(3) -0.010(2) -0.008(3)
N3 0.044(4) 0.064(5) 0.060(5) -0.002(4) -0.014(3) -0.012(3)
N2 0.047(4) 0.065(4) 0.023(3) -0.002(3) -0.009(3) 0.001(3)
O1 0.052(3) 0.070(4) 0.034(3) -0.009(3) 0.001(3) 0.000(3)
C4' 0.062(6) 0.104(9) 0.072(7) -0.001(6) -0.003(5) -0.040(6)
C3' 0.055(5) 0.061(5) 0.038(5) -0.002(4) 0.000(4) -0.003(4)
N2' 0.044(4) 0.078(5) 0.027(3) -0.003(3) -0.004(3) -0.012(3)
N1' 0.041(3) 0.052(4) 0.032(4) 0.001(3) -0.011(3) -0.004(3)
C5' 0.040(4) 0.071(6) 0.021(4) -0.009(4) -0.004(3) 0.002(4)
C6' 0.050(5) 0.064(6) 0.030(4) 0.001(4) 0.002(3) -0.010(4)
N3' 0.045(4) 0.060(5) 0.049(4) 0.003(3) 0.003(3) 0.002(3)
C11' 0.050(4) 0.055(5) 0.046(5) 0.001(4) -0.003(4) -0.005(4)
C12' 0.085(7) 0.068(7) 0.074(7) -0.019(6) -0.004(6) 0.010(6)
C13' 0.077(8) 0.054(7) 0.156(15) -0.008(8) 0.019(8) 0.016(6)
O2' 0.085(6) 0.085(6) 0.118(8) 0.013(5) -0.043(5) 0.002(4)
C1' 0.052(5) 0.041(4) 0.032(4) -0.006(3) 0.002(4) 0.002(4)
C2' 0.062(5) 0.055(5) 0.042(5) 0.001(4) 0.010(4) -0.012(4)
C10' 0.049(5) 0.082(7) 0.049(5) -0.005(5) -0.001(4) 0.003(5)
C9' 0.044(5) 0.117(10) 0.072(7) 0.006(7) 0.008(5) 0.006(6)
C8' 0.066(7) 0.105(9) 0.070(7) 0.014(7) 0.016(5) -0.027(6)
C7' 0.051(6) 0.105(9) 0.057(6) 0.026(6) 0.010(4) 0.008(6)
C14' 0.090(8) 0.095(9) 0.059(6) 0.015(6) -0.026(6) 0.003(7)
C15' 0.071(6) 0.079(7) 0.052(6) -0.002(5) -0.021(5) 0.000(5)
O2 0.074(4) 0.089(5) 0.087(6) -0.013(4) 0.017(4) -0.032(4)
C14 0.081(7) 0.070(8) 0.134(12) -0.025(8) 0.022(7) -0.035(6)
C15 0.062(5) 0.109(9) 0.073(7) -0.046(7) 0.024(5) -0.042(6)
C11 0.054(5) 0.043(5) 0.060(6) -0.001(4) -0.004(4) -0.004(4)
C10 0.036(4) 0.048(5) 0.045(5) 0.001(4) -0.008(3) 0.001(3)
C5 0.029(4) 0.057(5) 0.038(4) -0.008(4) -0.003(3) 0.004(3)
N1 0.034(3) 0.046(4) 0.028(3) -0.005(3) 0.000(2) 0.003(3)
C3 0.047(4) 0.047(5) 0.043(5) -0.003(4) -0.016(4) -0.007(4)
C4 0.060(5) 0.071(6) 0.067(6) -0.007(5) -0.019(5) 0.002(5)
C1 0.051(5) 0.043(4) 0.039(5) 0.001(4) -0.012(4) -0.015(4)
C2 0.059(5) 0.054(5) 0.046(5) -0.014(4) -0.033(4) 0.009(4)
C12 0.086(7) 0.073(7) 0.071(7) -0.006(6) 0.000(6) -0.029(6)
C9 0.051(5) 0.073(7) 0.064(6) 0.018(5) -0.014(4) -0.010(5)
C8 0.046(5) 0.100(8) 0.080(7) 0.036(6) -0.022(5) -0.006(5)
C7 0.044(5) 0.087(8) 0.100(9) 0.008(7) -0.022(5) -0.016(5)
C6 0.037(4) 0.060(5) 0.054(5) 0.007(4) -0.004(4) -0.004(4)
C13 0.105(10) 0.121(12) 0.078(8) 0.007(8) 0.004(7) -0.046(9)

loop_
_atom_type_symbol
_atom_type_description
_atom_type_scat_dispersion_real
_atom_type_scat_dispersion_imag
_atom_type_scat_source
C C 0.0033 0.0016 'International Tables Vol C Tables 4.2.6.8 and 6.1.1.4'
H H 0.0000 0.0000 'International Tables Vol C Tables 4.2.6.8 and 6.1.1.4'
O O 0.0106 0.0060 'International Tables Vol C Tables 4.2.6.8 and 6.1.1.4'
N N 0.0061 0.0033 'International Tables Vol C Tables 4.2.6.8 and 6.1.1.4'

loop_
_geom_angle_atom_site_label_1
_geom_angle_atom_site_label_2
_geom_angle_atom_site_label_3
_geom_angle
C10 N3 C11 125.0(7)
C10 N3 H101 117.5
C11 N3 H101 117.5
C3 N2 N1 106.6(6)
C3 N2 H2 126.7
N1 N2 H2 126.7
C3' C4' H1 109.5
C3' C4' H17 109.5
H1 C4' H17 109.5
C3' C4' H100 109.5
H1 C4' H100 109.5
H17 C4' H100 109.5
N2' C3' C2' 110.6(7)
N2' C3' C4' 119.8(8)
C2' C3' C4' 129.7(8)
C3' N2' N1' 106.3(6)
C3' N2' H4 126.8
N1' N2' H4 126.8
C1' N1' N2' 110.0(6)
C1' N1' C5' 127.8(6)
N2' N1' C5' 122.2(6)
C10' C5' C6' 121.8(8)
C10' C5' N1' 119.3(7)
C6' C5' N1' 119.0(6)
N3' C6' C7' 121.3(8)
N3' C6' C5' 120.8(7)
C7' C6' C5' 117.8(7)
C6' N3' C11' 124.4(7)
C6' N3' H12 117.8
C11' N3' H12 117.8
N3' C11' C15' 113.4(8)
N3' C11' C12' 110.0(8)
C15' C11' C12' 108.5(8)
N3' C11' H11 108.3
C15' C11' H11 108.3
C12' C11' H11 108.3
C13' C12' C11' 110.8(10)
C13' C12' H10 109.5
C11' C12' H10 109.5
C13' C12' H6 109.5
C11' C12' H6 109.5
H10 C12' H6 108.1
O2' C13' C12' 112.5(10)
O2' C13' H109 109.1
C12' C13' H109 109.1
O2' C13' H107 109.1
C12' C13' H107 109.1
H109 C13' H107 107.8
C14' O2' C13' 111.9(9)
O1' C1' N1' 119.5(7)
O1' C1' C2' 131.8(7)
N1' C1' C2' 108.6(7)
C1' C2' C3' 104.5(8)
C1' C2' H2' 127.8
C3' C2' H2' 127.8
C5' C10' C9' 119.1(9)
C5' C10' H16 120.4
C9' C10' H16 120.4
C8' C9' C10' 119.7(9)
C8' C9' H15 120.1
C10' C9' H15 120.1
C9' C8' C7' 120.7(10)
C9' C8' H14 119.6
C7' C8' H14 119.6
C8' C7' C6' 120.8(9)
C8' C7' H13 119.6
C6' C7' H13 119.6
O2' C14' C15' 112.1(9)
O2' C14' H105 109.2
C15' C14' H105 109.2
O2' C14' H103 109.2
C15' C14' H103 109.2
H105 C14' H103 107.9
C11' C15' C14' 110.7(9)
C11' C15' H15A 109.5
C14' C15' H15A 109.5
C11' C15' H15B 109.5
C14' C15' H15B 109.5
H15A C15' H15B 108.1
C14 O2 C13 112.3(10)
O2 C14 C15 111.6(9)
O2 C14 H104 109.3
C15 C14 H104 109.3
O2 C14 H102 109.3
C15 C14 H102 109.3
H104 C14 H102 108.0
C14 C15 C11 114.1(10)
C14 C15 H23 108.7
C11 C15 H23 108.7
C14 C15 H22 108.7
C11 C15 H22 108.7
H23 C15 H22 107.6
N3 C11 C12 113.8(8)
N3 C11 C15 109.3(8)
C12 C11 C15 107.4(8)
N3 C11 H21 108.8
C12 C11 H21 108.8
C15 C11 H21 108.8
N3 C10 C5 120.4(6)
N3 C10 C9 122.9(8)
C5 C10 C9 116.6(7)
C6 C5 C10 121.3(7)
C6 C5 N1 120.3(7)
C10 C5 N1 118.4(6)
C1 N1 N2 110.1(5)
C1 N1 C5 129.2(6)
N2 N1 C5 120.7(5)
N2 C3 C2 109.9(7)
N2 C3 C4 119.9(7)
C2 C3 C4 130.2(7)
C3 C4 H28A 109.5
C3 C4 H28B 109.5
H28A C4 H28B 109.5
C3 C4 H28C 109.5
H28A C4 H28C 109.5
H28B C4 H28C 109.5
O1 C1 N1 120.3(6)
O1 C1 C2 132.2(8)
N1 C1 C2 107.5(7)
C1 C2 C3 105.9(7)
C1 C2 H20 127.1
C3 C2 H20 127.1
C11 C12 C13 112.7(10)
C11 C12 H12A 109.1
C13 C12 H12A 109.1
C11 C12 H12B 109.1
C13 C12 H12B 109.1
H12A C12 H12B 107.8
C8 C9 C10 120.4(9)
C8 C9 H25 119.8
C10 C9 H25 119.8
C7 C8 C9 121.6(8)
C7 C8 H26 119.2
C9 C8 H26 119.2
C8 C7 C6 119.4(8)
C8 C7 H27 120.3
C6 C7 H27 120.3
C7 C6 C5 120.2(8)
C7 C6 H28 119.9
C5 C6 H28 119.9
O2 C13 C12 108.5(10)
O2 C13 H108 110.0
C12 C13 H108 110.0
O2 C13 H106 110.0
C12 C13 H106 110.0
H108 C13 H106 108.4

loop_
_geom_bond_atom_site_label_1
_geom_bond_atom_site_label_2
_geom_bond_distance
O1' C1' 1.328(9)
N3 C10 1.390(10)
N3 C11 1.430(12)
N3 H101 0.8600
N2 C3 1.339(9)
N2 N1 1.375(8)
N2 H2 0.8600
O1 C1 1.304(10)
C4' C3' 1.486(13)
C4' H1 0.9600
C4' H17 0.9600
C4' H100 0.9600
C3' N2' 1.320(10)
C3' C2' 1.417(13)
N2' N1' 1.365(9)
N2' H4 0.8600
N1' C1' 1.349(10)
N1' C5' 1.419(10)
C5' C10' 1.361(11)
C5' C6' 1.399(12)
C6' N3' 1.384(10)
C6' C7' 1.396(12)
N3' C11' 1.436(11)
N3' H12 0.8600
C11' C15' 1.496(13)
C11' C12' 1.522(13)
C11' H11 0.9800
C12' C13' 1.484(16)
C12' H10 0.9700
C12' H6 0.9700
C13' O2' 1.420(19)
C13' H109 0.9700
C13' H107 0.9700
O2' C14' 1.411(15)
C1' C2' 1.362(12)
C2' H2' 0.9300
C10' C9' 1.412(14)
C10' H16 0.9300
C9' C8' 1.367(17)
C9' H15 0.9300
C8' C7' 1.370(15)
C8' H14 0.9300
C7' H13 0.9300
C14' C15' 1.514(14)
C14' H105 0.9700
C14' H103 0.9700
C15' H15A 0.9700
C15' H15B 0.9700
O2 C14 1.401(16)
O2 C13 1.433(16)
C14 C15 1.482(16)
C14 H104 0.9700
C14 H102 0.9700
C15 C11 1.494(13)
C15 H23 0.9700
C15 H22 0.9700
C11 C12 1.470(14)
C11 H21 0.9800
C10 C5 1.390(12)
C10 C9 1.394(11)
C5 C6 1.366(11)
C5 N1 1.423(9)
N1 C1 1.363(10)
C3 C2 1.410(12)
C3 C4 1.457(13)
C4 H28A 0.9600
C4 H28B 0.9600
C4 H28C 0.9600
C1 C2 1.379(11)
C2 H20 0.9300
C12 C13 1.546(16)
C12 H12A 0.9700
C12 H12B 0.9700
C9 C8 1.360(14)
C9 H25 0.9300
C8 C7 1.348(15)
C8 H26 0.9300
C7 C6 1.358(13)
C7 H27 0.9300
C6 H28 0.9300
C13 H108 0.9700
C13 H106 0.9700

loop_
_geom_torsion_atom_site_label_1
_geom_torsion_atom_site_label_2
_geom_torsion_atom_site_label_3
_geom_torsion_atom_site_label_4
_geom_torsion
C2' C3' N2' N1' -0.5(9)
C4' C3' N2' N1' 179.7(8)
C3' N2' N1' C1' -0.8(8)
C3' N2' N1' C5' -178.2(7)
C1' N1' C5' C10' 62.9(11)
N2' N1' C5' C10' -120.2(8)
C1' N1' C5' C6' -116.1(8)
N2' N1' C5' C6' 60.8(10)
C10' C5' C6' N3' -175.8(8)
N1' C5' C6' N3' 3.1(11)
C10' C5' C6' C7' 1.5(13)
N1' C5' C6' C7' -179.5(9)
C7' C6' N3' C11' 15.7(14)
C5' C6' N3' C11' -167.1(8)
C6' N3' C11' C15' 67.2(11)
C6' N3' C11' C12' -171.0(8)
N3' C11' C12' C13' -178.6(10)
C15' C11' C12' C13' -54.0(13)
C11' C12' C13' O2' 56.3(14)
C12' C13' O2' C14' -57.6(13)
N2' N1' C1' O1' -179.7(6)
C5' N1' C1' O1' -2.5(11)
N2' N1' C1' C2' 1.8(8)
C5' N1' C1' C2' 179.0(7)
O1' C1' C2' C3' 179.7(8)
N1' C1' C2' C3' -2.0(9)
N2' C3' C2' C1' 1.6(10)
C4' C3' C2' C1' -178.6(10)
C6' C5' C10' C9' -0.7(14)
N1' C5' C10' C9' -179.7(9)
C5' C10' C9' C8' 1.0(18)
C10' C9' C8' C7' -2(2)
C9' C8' C7' C6' 3(2)
N3' C6' C7' C8' 174.7(11)
C5' C6' C7' C8' -2.6(16)
C13' O2' C14' C15' 57.1(14)
N3' C11' C15' C14' 176.2(9)
C12' C11' C15' C14' 53.7(11)
O2' C14' C15' C11' -56.4(14)
C13 O2 C14 C15 58.3(14)
O2 C14 C15 C11 -55.0(13)
C10 N3 C11 C12 -77.1(11)
C10 N3 C11 C15 162.9(8)
C14 C15 C11 N3 175.7(9)
C14 C15 C11 C12 51.8(12)
C11 N3 C10 C5 169.3(8)
C11 N3 C10 C9 -7.4(14)
N3 C10 C5 C6 175.3(8)
C9 C10 C5 C6 -7.8(12)
N3 C10 C5 N1 -5.0(11)
C9 C10 C5 N1 171.9(8)
C3 N2 N1 C1 0.6(8)
C3 N2 N1 C5 179.8(7)
C6 C5 N1 C1 -66.1(11)
C10 C5 N1 C1 114.2(8)
C6 C5 N1 N2 114.9(8)
C10 C5 N1 N2 -64.8(9)
N1 N2 C3 C2 0.3(9)
N1 N2 C3 C4 -179.2(8)
N2 N1 C1 O1 179.9(7)
C5 N1 C1 O1 0.9(12)
N2 N1 C1 C2 -1.2(8)
C5 N1 C1 C2 179.7(8)
O1 C1 C2 C3 180.0(8)
N1 C1 C2 C3 1.4(8)
N2 C3 C2 C1 -1.0(9)
C4 C3 C2 C1 178.4(9)
N3 C11 C12 C13 -174.2(9)
C15 C11 C12 C13 -53.1(12)
N3 C10 C9 C8 -177.3(10)
C5 C10 C9 C8 5.9(15)
C10 C9 C8 C7 -1(2)
C9 C8 C7 C6 -3(2)
C8 C7 C6 C5 1.0(17)
C10 C5 C6 C7 4.4(14)
N1 C5 C6 C7 -175.2(9)
C14 O2 C13 C12 -58.7(14)
C11 C12 C13 O2 57.7(14)
